data_7225274
loop_
_publ_author_name
'Lezana, Nicol\'as'
'Matus-P\'erez, Massiel'
'Gald\'amez, Antonio'
'L\"uhr, Susan'
'Vilches-Herrera, Marcelo'

_publ_section_title
;
 Highly stereoselective and catalyst-free synthesis of annulated
 tetrahydropyridines by intramolecular imino-Diels--Alder reaction under
 microwave irradiation in water
;
_journal_issue 13
_journal_name_full 'Green Chem.'
_journal_page_first 3712
_journal_paper_doi 10.1039/C6GC00912C
_journal_volume 18
_journal_year 2016
_chemical_formula_sum 'C19 H21 N3 O'
_chemical_formula_weight 307.39
_chemical_name_systematic
; 
 ? 
;
_space_group_IT_number 15
_symmetry_space_group_name_Hall '-C 2yc'
_symmetry_space_group_name_H-M 'C 1 2/c 1'
_atom_sites_solution_hydrogens geom
_atom_sites_solution_primary direct
_atom_sites_solution_secondary difmap
_audit_creation_method SHELXL-97
_audit_update_record
;
2015-10-27 deposited with the CCDC.
2016-05-18 downloaded from the CCDC.
;
_cell_angle_alpha 90.00
_cell_angle_beta 90.789(9)
_cell_angle_gamma 90.00
_cell_formula_units_Z 8
_cell_length_a 11.725(2)
_cell_length_b 17.259(3)
_cell_length_c 16.041(3)
_cell_measurement_temperature 293(2)
_cell_volume 3245.8(10)
_computing_structure_refinement 'SHELXL-97 (Sheldrick, 1997)'
_computing_structure_solution 'SHELXS-97 (Sheldrick, 1990)'
_diffrn_ambient_temperature 293(2)
_diffrn_measured_fraction_theta_full 0.990
_diffrn_measured_fraction_theta_max 0.990
_diffrn_radiation_monochromator graphite
_diffrn_radiation_source 'fine-focus sealed tube'
_diffrn_radiation_type MoK\a
_diffrn_radiation_wavelength 0.71073
_diffrn_reflns_av_R_equivalents 0.0721
_diffrn_reflns_av_sigmaI/netI 0.0717
_diffrn_reflns_limit_h_max 11
_diffrn_reflns_limit_h_min -11
_diffrn_reflns_limit_k_max 17
_diffrn_reflns_limit_k_min -17
_diffrn_reflns_limit_l_max 16
_diffrn_reflns_limit_l_min -16
_diffrn_reflns_number 17002
_diffrn_reflns_theta_full 20.82
_diffrn_reflns_theta_max 20.82
_diffrn_reflns_theta_min 2.10
_exptl_absorpt_coefficient_mu 0.080
_exptl_crystal_colour yellow-brown
_exptl_crystal_density_diffrn 1.258
_exptl_crystal_density_method 'not measured'
_exptl_crystal_F_000 1312
_exptl_crystal_recrystallization_method 'Re-crystallisation from solvent: methanol'
_refine_diff_density_max 0.271
_refine_diff_density_min -0.265
_refine_diff_density_rms 0.066
_refine_ls_extinction_method none
_refine_ls_goodness_of_fit_ref 1.123
_refine_ls_hydrogen_treatment mixed
_refine_ls_matrix_type full
_refine_ls_number_parameters 203
_refine_ls_number_reflns 1690
_refine_ls_number_restraints 0
_refine_ls_restrained_S_all 1.123
_refine_ls_R_factor_all 0.1060
_refine_ls_R_factor_gt 0.0982
_refine_ls_shift/su_max 0.000
_refine_ls_shift/su_mean 0.000
_refine_ls_structure_factor_coef Fsqd
_refine_ls_weighting_details 'calc w=1/[\s^2^(Fo^2^)+(0.0617P)^2^+23.4816P] where P=(Fo^2^+2Fc^2^)/3'
_refine_ls_weighting_scheme calc
_refine_ls_wR_factor_gt 0.2434
_refine_ls_wR_factor_ref 0.2486
_reflns_number_gt 1451
_reflns_number_total 1690
_reflns_threshold_expression >2sigma(I)
_cod_data_source_file c6gc00912c2.cif
_cod_data_source_block scd_80_2_0m
_cod_depositor_comments 'Adding full bibliography for 7225274.cif.'
_cod_database_code 7225274

loop_
_symmetry_equiv_pos_as_xyz
'x, y, z'
'-x, y, -z+1/2'
'x+1/2, y+1/2, z'
'-x+1/2, y+1/2, -z+1/2'
'-x, -y, -z'
'x, -y, z-1/2'
'-x+1/2, -y+1/2, -z'
'x+1/2, -y+1/2, z-1/2'

loop_
_atom_site_label
_atom_site_type_symbol
_atom_site_fract_x
_atom_site_fract_y
_atom_site_fract_z
_atom_site_U_iso_or_equiv
_atom_site_adp_type
_atom_site_occupancy
_atom_site_symmetry_multiplicity
_atom_site_calc_flag
_atom_site_refinement_flags
C1 C 0.9233(4) 0.7937(2) 0.02186(19) 0.0438(16) Uani 1 1 d G
C8 C 0.9351(4) 0.75178(17) -0.0515(2) 0.0487(17) Uani 1 1 d G
C12 C 0.9490(4) 0.7903(2) -0.12674(19) 0.062(2) Uani 1 1 d G
H12 H 0.9569 0.7623 -0.1758 0.074 Uiso 1 1 calc R
C14 C 0.9512(4) 0.8708(2) -0.1286(2) 0.064(2) Uani 1 1 d G
H14 H 0.9605 0.8966 -0.1790 0.076 Uiso 1 1 calc R
C15 C 0.9394(4) 0.91279(18) -0.0553(3) 0.062(2) Uani 1 1 d G
H15 H 0.9409 0.9667 -0.0566 0.075 Uiso 1 1 calc R
C16 C 0.9255(4) 0.8742(2) 0.0200(2) 0.058(2) Uani 1 1 d G
H16 H 0.9176 0.9023 0.0690 0.070 Uiso 1 1 calc R
N3 N 0.8449(5) 0.7953(3) 0.1624(3) 0.0464(14) Uani 1 1 d .
O1 O 0.9272(5) 0.6736(3) -0.0574(3) 0.0699(15) Uani 1 1 d .
N1 N 0.7819(4) 0.7808(3) 0.3073(3) 0.0431(14) Uani 1 1 d .
C5 C 0.8651(6) 0.6691(4) 0.0869(4) 0.0544(19) Uani 1 1 d .
H5 H 0.7859 0.6741 0.0675 0.065 Uiso 1 1 calc R
C6 C 0.8275(5) 0.6711(4) 0.2385(4) 0.0423(16) Uani 1 1 d .
C7 C 0.8635(6) 0.6216(3) 0.1676(4) 0.0486(17) Uani 1 1 d .
H7A H 0.8110 0.5784 0.1612 0.058 Uiso 1 1 calc R
H7B H 0.9389 0.6007 0.1791 0.058 Uiso 1 1 calc R
C9 C 0.8183(5) 0.7504(4) 0.2329(4) 0.0415(16) Uani 1 1 d .
C10 C 0.7649(5) 0.7200(4) 0.3598(4) 0.0502(18) Uani 1 1 d .
H10 H 0.7386 0.7238 0.4141 0.060 Uiso 1 1 calc R
C11 C 0.9293(6) 0.6307(4) 0.0192(4) 0.0556(19) Uani 1 1 d .
H11A H 1.0079 0.6239 0.0372 0.067 Uiso 1 1 calc R
H11B H 0.8971 0.5797 0.0092 0.067 Uiso 1 1 calc R
C13 C 0.7566(5) 0.8648(4) 0.3259(4) 0.0431(16) Uani 1 1 d .
C17 C 0.7406(7) 0.8735(4) 0.4201(4) 0.067(2) Uani 1 1 d .
H17A H 0.8077 0.8552 0.4489 0.100 Uiso 1 1 calc R
H17B H 0.6759 0.8436 0.4370 0.100 Uiso 1 1 calc R
H17C H 0.7283 0.9270 0.4334 0.100 Uiso 1 1 calc R
C18 C 0.7923(5) 0.6532(4) 0.3207(4) 0.0450(16) Uani 1 1 d .
C20 C 0.8567(6) 0.9145(4) 0.2993(4) 0.0560(19) Uani 1 1 d .
H20A H 0.8591 0.9163 0.2395 0.084 Uiso 1 1 calc R
H20B H 0.9263 0.8925 0.3207 0.084 Uiso 1 1 calc R
H20C H 0.8478 0.9660 0.3208 0.084 Uiso 1 1 calc R
C21 C 0.6476(6) 0.8872(4) 0.2797(4) 0.0578(19) Uani 1 1 d .
H21A H 0.5861 0.8550 0.2982 0.087 Uiso 1 1 calc R
H21B H 0.6577 0.8802 0.2209 0.087 Uiso 1 1 calc R
H21C H 0.6300 0.9405 0.2909 0.087 Uiso 1 1 calc R
C22 C 0.9091(6) 0.7498(4) 0.1032(4) 0.0484(17) Uani 1 1 d .
H22 H 0.9858 0.7437 0.1273 0.058 Uiso 1 1 calc R
H1N H 0.782(9) 0.794(6) 0.122(7) 0.14(4) Uiso 1 1 d .
N22 N 0.7810(7) 0.5166(4) 0.3866(4) 0.095(3) Uani 1 1 d .
C44 C 0.7860(7) 0.5785(5) 0.3571(4) 0.061(2) Uani 1 1 d .

loop_
_atom_site_aniso_label
_atom_site_aniso_U_11
_atom_site_aniso_U_22
_atom_site_aniso_U_33
_atom_site_aniso_U_23
_atom_site_aniso_U_13
_atom_site_aniso_U_12
C1 0.053(4) 0.048(4) 0.031(4) 0.002(3) -0.003(3) -0.007(3)
C8 0.051(4) 0.045(4) 0.050(4) 0.002(4) 0.006(3) 0.001(3)
C12 0.082(5) 0.069(6) 0.036(4) -0.001(4) 0.014(4) 0.011(4)
C14 0.082(5) 0.070(6) 0.039(4) 0.015(4) 0.011(4) 0.001(4)
C15 0.091(6) 0.044(4) 0.051(5) 0.007(4) -0.006(4) -0.014(4)
C16 0.088(5) 0.049(5) 0.038(4) 0.001(3) -0.006(4) -0.017(4)
N3 0.068(4) 0.038(3) 0.033(3) 0.003(3) 0.003(3) 0.000(3)
O1 0.117(4) 0.049(3) 0.044(3) -0.003(2) 0.021(3) 0.011(3)
N1 0.056(3) 0.043(3) 0.030(3) 0.005(3) 0.003(2) 0.001(2)
C5 0.075(5) 0.046(4) 0.043(4) -0.005(3) 0.007(3) 0.005(3)
C6 0.050(4) 0.042(4) 0.034(4) 0.003(3) 0.000(3) 0.000(3)
C7 0.066(4) 0.036(4) 0.045(4) 0.001(3) 0.000(3) 0.001(3)
C9 0.054(4) 0.041(4) 0.030(4) 0.000(3) 0.001(3) -0.002(3)
C10 0.063(4) 0.053(5) 0.035(4) 0.003(4) 0.005(3) -0.003(3)
C11 0.077(5) 0.042(4) 0.048(4) 0.005(3) 0.012(4) 0.006(3)
C13 0.056(4) 0.044(4) 0.030(3) -0.006(3) 0.001(3) 0.002(3)
C17 0.095(6) 0.062(5) 0.042(4) -0.014(4) 0.013(4) 0.001(4)
C18 0.064(4) 0.039(4) 0.032(4) 0.002(3) 0.001(3) 0.000(3)
C20 0.067(5) 0.053(4) 0.048(4) -0.020(3) 0.003(3) -0.007(4)
C21 0.061(4) 0.048(4) 0.064(5) -0.004(3) 0.000(4) 0.005(3)
C22 0.066(4) 0.041(4) 0.038(4) -0.003(3) 0.003(3) -0.004(3)
N22 0.170(8) 0.048(4) 0.067(5) 0.011(4) 0.016(5) -0.002(4)
C44 0.094(6) 0.053(5) 0.036(4) 0.004(4) 0.006(4) 0.000(4)

loop_
_atom_type_symbol
_atom_type_description
_atom_type_scat_dispersion_real
_atom_type_scat_dispersion_imag
_atom_type_scat_source
C C 0.0033 0.0016 'International Tables Vol C Tables 4.2.6.8 and 6.1.1.4'
H H 0.0000 0.0000 'International Tables Vol C Tables 4.2.6.8 and 6.1.1.4'
N N 0.0061 0.0033 'International Tables Vol C Tables 4.2.6.8 and 6.1.1.4'
O O 0.0106 0.0060 'International Tables Vol C Tables 4.2.6.8 and 6.1.1.4'

loop_
_geom_angle_atom_site_label_1
_geom_angle_atom_site_label_2
_geom_angle_atom_site_label_3
_geom_angle
C8 C1 C16 120.0
C8 C1 C22 118.7(3)
C16 C1 C22 121.3(3)
O1 C8 C1 124.8(3)
O1 C8 C12 115.1(3)
C1 C8 C12 120.0
C14 C12 C8 120.0
C12 C14 C15 120.0
C16 C15 C14 120.0
C15 C16 C1 120.0
C9 N3 C22 110.5(5)
C8 O1 C11 116.9(4)
C10 N1 C9 107.0(5)
C10 N1 C13 125.9(5)
C9 N1 C13 126.9(5)
C11 C5 C22 111.3(6)
C11 C5 C7 113.0(5)
C22 C5 C7 110.9(5)
C9 C6 C18 104.7(5)
C9 C6 C7 123.0(5)
C18 C6 C7 132.3(6)
C6 C7 C5 110.1(5)
C6 C9 N1 110.4(5)
C6 C9 N3 125.5(5)
N1 C9 N3 124.1(5)
C18 C10 N1 109.4(6)
O1 C11 C5 113.2(5)
N1 C13 C21 108.3(5)
N1 C13 C20 109.3(5)
C21 C13 C20 111.6(5)
N1 C13 C17 108.4(5)
C21 C13 C17 110.1(6)
C20 C13 C17 109.1(5)
C10 C18 C44 124.7(6)
C10 C18 C6 108.6(6)
C44 C18 C6 126.7(6)
N3 C22 C5 115.8(5)
N3 C22 C1 110.8(5)
C5 C22 C1 110.7(5)
N22 C44 C18 179.5(8)

loop_
_geom_bond_atom_site_label_1
_geom_bond_atom_site_label_2
_geom_bond_distance
C1 C8 1.3900
C1 C16 1.3900
C1 C22 1.520(7)
C8 O1 1.356(6)
C8 C12 1.3900
C12 C14 1.3900
C14 C15 1.3900
C15 C16 1.3900
N3 C9 1.409(8)
N3 C22 1.451(8)
O1 C11 1.434(8)
N1 C10 1.362(8)
N1 C9 1.376(7)
N1 C13 1.512(8)
C5 C11 1.486(9)
C5 C22 1.506(9)
C5 C7 1.533(9)
C6 C9 1.376(9)
C6 C18 1.421(9)
C6 C7 1.488(8)
C10 C18 1.354(9)
C13 C21 1.517(9)
C13 C20 1.519(9)
C13 C17 1.532(9)
C18 C44 1.417(10)
N22 C44 1.170(9)
